data_1514547
loop_
_publ_author_name
'Kanady, Jacob S.'
'Tran, Rosalie'
'Stull, Jamie A.'
'Lu, Luo'
'Stich, Troy A.'
'Day, Michael W.'
'Yano, Junko'
'Britt, R. David'
'Agapie, Theodor'

_publ_section_title
;
 Role of Oxido Incorporation and Ligand Lability in Expanding Redox
 Accessibility of Structurally Related Mn4 Clusters.
;
_journal_issue 10
_journal_name_full 'Chemical science (Royal Society of Chemistry : 2010)'
_journal_page_first 3986
_journal_page_last 3996
_journal_paper_doi 10.1039/C3SC51406D
_journal_volume 4
_journal_year 2013
_chemical_formula_moiety 'C63 H48 Mn4 N6 O11, 3(C3 H7 N O)'
_chemical_formula_sum 'C72 H69 Mn4 N9 O14'
_chemical_formula_weight 1504.12
_chemical_name_systematic
;

?

;
_space_group_IT_number 2
_symmetry_cell_setting triclinic
_symmetry_space_group_name_Hall '-P 1'
_symmetry_space_group_name_H-M 'P -1'
_atom_sites_solution_hydrogens geom
_atom_sites_solution_primary direct
_atom_sites_solution_secondary difmap
_audit_creation_method SHELXL-97
_cell_angle_alpha 99.263(2)
_cell_angle_beta 95.161(2)
_cell_angle_gamma 94.247(2)
_cell_formula_units_Z 2
_cell_length_a 12.6007(5)
_cell_length_b 13.0991(5)
_cell_length_c 20.5699(8)
_cell_measurement_reflns_used 9938
_cell_measurement_temperature 100(2)
_cell_measurement_theta_max 25.55
_cell_measurement_theta_min 2.17
_cell_volume 3323.8(2)
_computing_cell_refinement 'Bruker SAINT-Plus v7.68A'
_computing_data_collection 'Bruker SMART v5.630'
_computing_data_reduction 'Bruker SAINT-Plus v7.68A'
_computing_molecular_graphics 'Bruker XP v5.1'
_computing_publication_material 'Bruker XCIF 2008'
_computing_structure_refinement 'SHELXL-97 (Sheldrick, 2008)'
_computing_structure_solution 'SHELXS-97 (Sheldrick, 2008)'
_diffrn_ambient_temperature 100(2)
_diffrn_measured_fraction_theta_full 0.995
_diffrn_measured_fraction_theta_max 0.995
_diffrn_measurement_device_type 'Bruker SMART 1000'
_diffrn_measurement_method '\w scans at 16 \f settings'
_diffrn_radiation_monochromator graphite
_diffrn_radiation_source 'fine-focus sealed tube'
_diffrn_radiation_type MoK\a
_diffrn_radiation_wavelength 0.71073
_diffrn_reflns_av_R_equivalents 0.0973
_diffrn_reflns_av_sigmaI/netI 0.0980
_diffrn_reflns_limit_h_max 18
_diffrn_reflns_limit_h_min -18
_diffrn_reflns_limit_k_max 18
_diffrn_reflns_limit_k_min -18
_diffrn_reflns_limit_l_max 29
_diffrn_reflns_limit_l_min -29
_diffrn_reflns_number 127889
_diffrn_reflns_theta_full 30.62
_diffrn_reflns_theta_max 30.62
_diffrn_reflns_theta_min 1.63
_exptl_absorpt_coefficient_mu 0.817
_exptl_absorpt_correction_T_max 0.9450
_exptl_absorpt_correction_T_min 0.8095
_exptl_absorpt_correction_type none
_exptl_crystal_colour Red
_exptl_crystal_density_diffrn 1.503
_exptl_crystal_density_method 'not measured'
_exptl_crystal_description Needle
_exptl_crystal_F_000 1552
_exptl_crystal_size_max 0.27
_exptl_crystal_size_mid 0.08
_exptl_crystal_size_min 0.07
_refine_diff_density_max 1.532
_refine_diff_density_min -1.220
_refine_diff_density_rms 0.096
_refine_ls_extinction_method none
_refine_ls_goodness_of_fit_ref 1.542
_refine_ls_hydrogen_treatment Riding
_refine_ls_matrix_type 'Full matrix'
_refine_ls_number_parameters 918
_refine_ls_number_reflns 20364
_refine_ls_number_restraints 0
_refine_ls_restrained_S_all 1.542
_refine_ls_R_factor_all 0.1066
_refine_ls_R_factor_gt 0.0536
_refine_ls_shift/su_max 0.012
_refine_ls_shift/su_mean 0.000
_refine_ls_structure_factor_coef Fsqd
_refine_ls_weighting_details w=1/s^2^(Fo^2^)
_refine_ls_weighting_scheme sigma
_refine_ls_wR_factor_gt 0.0634
_refine_ls_wR_factor_ref 0.0661
_reflns_number_gt 12128
_reflns_number_total 20364
_reflns_threshold_expression >2sigma(I)
_cod_data_source_file c3sc51406d.txt
_cod_data_source_block jsk35
_cod_depositor_comments
;
The following automatic conversions were performed:

'_symmetry_cell_setting' value 'Triclinic' changed to 'triclinic'
according to
/usr/data/users/saulius/automatic-downloads/retrospective/RSC/lib/dictionaries/cif_core.dic
dictionary named 'cif_core.dic' version 2.4.2 from
2011-04-26.

'_refine_ls_weighting_scheme' value 'Sigma' changed to
'sigma' according to
/usr/data/users/saulius/automatic-downloads/retrospective/RSC/lib/dictionaries/cif_core.dic
dictionary named 'cif_core.dic' version 2.4.2 from 2011-04-26.

Automatic conversion script
Id: cif_fix_values 2281 2013-09-26 08:29:07Z andrius 

The following automatic conversions were performed:

'_atom_sites_solution_primary' value 'Direct methods' was changed to
'direct'.

'_atom_sites_solution_secondary' value 'Difference Fourier map' was
changed to 'difmap'.

'_atom_sites_solution_hydrogens' value 'Geometric positions' was
changed to 'geom'.

Automatic conversion script
Id: cif_fix_values 6452 2018-10-05 10:23:21Z andrius 
;
_cod_original_sg_symbol_H-M P-1
_cod_database_code 1514547

loop_
_symmetry_equiv_pos_as_xyz
'x, y, z'
'-x, -y, -z'

loop_
_atom_site_label
_atom_site_type_symbol
_atom_site_fract_x
_atom_site_fract_y
_atom_site_fract_z
_atom_site_U_iso_or_equiv
_atom_site_adp_type
_atom_site_occupancy
_atom_site_symmetry_multiplicity
_atom_site_calc_flag
_atom_site_refinement_flags
_atom_site_disorder_assembly
_atom_site_disorder_group
Mn1 Mn 0.46796(3) 0.36397(3) 0.19844(2) 0.01466(10) Uani 1 1 d . A .
Mn2 Mn 0.39889(3) 0.41940(3) 0.341303(19) 0.01282(9) Uani 1 1 d . A .
Mn3 Mn 0.28055(3) 0.51180(3) 0.219113(19) 0.01364(9) Uani 1 1 d . A .
Mn4 Mn 0.55521(4) 0.56815(3) 0.24294(2) 0.02070(11) Uani 1 1 d . . .
O1 O 0.41705(13) 0.28185(12) 0.26548(8) 0.0125(4) Uani 1 1 d . . .
O2 O 0.24330(13) 0.43235(12) 0.29892(8) 0.0124(4) Uani 1 1 d . . .
O3 O 0.30406(13) 0.37521(13) 0.15844(8) 0.0140(4) Uani 1 1 d . . .
O4 O 0.55499(14) 0.47341(14) 0.39342(8) 0.0206(4) Uani 1 1 d . . .
O5 O 0.65645(14) 0.54376(14) 0.32480(9) 0.0242(5) Uani 1 1 d . A .
O6 O 0.50144(16) 0.69947(14) 0.28790(9) 0.0275(5) Uani 1 1 d . A .
O7 O 0.32419(16) 0.67658(14) 0.25510(9) 0.0249(5) Uani 1 1 d . . .
O8 O 0.7441(2) 0.7570(2) 0.15599(14) 0.0295(8) Uani 0.786(4) 1 d P A 1
O9 O 0.6788(2) 0.6485(2) 0.21921(13) 0.0155(6) Uani 0.786(4) 1 d P A 1
N1 N 0.61539(17) 0.29313(16) 0.24210(10) 0.0172(5) Uani 1 1 d . . .
N2 N 0.40460(17) 0.28198(16) 0.39232(10) 0.0161(5) Uani 1 1 d . . .
N3 N 0.32381(17) 0.54293(16) 0.41153(10) 0.0162(5) Uani 1 1 d . . .
N4 N 0.11105(18) 0.53595(17) 0.23737(10) 0.0209(6) Uani 1 1 d . . .
N5 N 0.28673(17) 0.54738(16) 0.10998(10) 0.0153(5) Uani 1 1 d . . .
N6 N 0.44498(18) 0.26674(16) 0.10306(11) 0.0195(5) Uani 1 1 d . . .
C1 C 0.7167(2) 0.3216(2) 0.23470(14) 0.0234(7) Uani 1 1 d . A .
H1 H 0.7311 0.3605 0.2008 0.028 Uiso 1 1 calc R . .
C2 C 0.8018(2) 0.2962(2) 0.27489(14) 0.0253(7) Uani 1 1 d . . .
H2 H 0.8734 0.3155 0.2678 0.030 Uiso 1 1 calc R A .
C3 C 0.7808(2) 0.2426(2) 0.32515(14) 0.0259(7) Uani 1 1 d . A .
H3 H 0.8377 0.2248 0.3535 0.031 Uiso 1 1 calc R . .
C4 C 0.6757(2) 0.21476(19) 0.33400(13) 0.0189(6) Uani 1 1 d . . .
H4 H 0.6595 0.1795 0.3693 0.023 Uiso 1 1 calc R A .
C5 C 0.5942(2) 0.23896(19) 0.29072(12) 0.0148(6) Uani 1 1 d . A .
C6 C 0.4741(2) 0.20584(19) 0.28944(12) 0.0125(6) Uani 1 1 d . A .
C7 C 0.4440(2) 0.19743(19) 0.35979(12) 0.0140(6) Uani 1 1 d . A .
C8 C 0.4515(2) 0.1087(2) 0.38782(13) 0.0206(7) Uani 1 1 d . . .
H8 H 0.4811 0.0504 0.3649 0.025 Uiso 1 1 calc R A .
C9 C 0.4161(2) 0.1048(2) 0.44898(13) 0.0260(7) Uani 1 1 d . A .
H9 H 0.4200 0.0438 0.4683 0.031 Uiso 1 1 calc R . .
C10 C 0.3752(2) 0.1904(2) 0.48129(14) 0.0283(8) Uani 1 1 d . . .
H10 H 0.3498 0.1899 0.5234 0.034 Uiso 1 1 calc R A .
C11 C 0.3715(2) 0.2773(2) 0.45159(13) 0.0232(7) Uani 1 1 d . A .
H11 H 0.3440 0.3368 0.4745 0.028 Uiso 1 1 calc R . .
C12 C 0.4497(2) 0.09876(19) 0.24373(12) 0.0132(6) Uani 1 1 d . . .
C13 C 0.5314(2) 0.0327(2) 0.23405(13) 0.0221(7) Uani 1 1 d . A .
H13 H 0.5994 0.0523 0.2586 0.027 Uiso 1 1 calc R . .
C14 C 0.5168(2) -0.0600(2) 0.19005(14) 0.0278(7) Uani 1 1 d . . .
H14 H 0.5735 -0.1035 0.1849 0.033 Uiso 1 1 calc R A .
C15 C 0.4190(2) -0.0881(2) 0.15395(13) 0.0268(7) Uani 1 1 d . A .
H15 H 0.4086 -0.1505 0.1225 0.032 Uiso 1 1 calc R . .
C16 C 0.3361(2) -0.02616(19) 0.16323(13) 0.0207(7) Uani 1 1 d . . .
H16 H 0.2688 -0.0468 0.1380 0.025 Uiso 1 1 calc R A .
C17 C 0.3487(2) 0.06645(19) 0.20899(12) 0.0143(6) Uani 1 1 d . A .
C18 C 0.3812(2) 0.6157(2) 0.45655(13) 0.0232(7) Uani 1 1 d . A .
H18 H 0.4523 0.6039 0.4709 0.028 Uiso 1 1 calc R . .
C19 C 0.3420(2) 0.7077(2) 0.48339(13) 0.0268(7) Uani 1 1 d . . .
H19 H 0.3853 0.7578 0.5153 0.032 Uiso 1 1 calc R A .
C20 C 0.2392(2) 0.7248(2) 0.46269(13) 0.0241(7) Uani 1 1 d . A .
H20 H 0.2098 0.7869 0.4802 0.029 Uiso 1 1 calc R . .
C21 C 0.1789(2) 0.64972(19) 0.41559(12) 0.0176(6) Uani 1 1 d . . .
H21 H 0.1079 0.6606 0.4002 0.021 Uiso 1 1 calc R A .
C22 C 0.2226(2) 0.5589(2) 0.39115(12) 0.0142(6) Uani 1 1 d . A .
C23 C 0.1664(2) 0.46951(19) 0.33780(12) 0.0126(6) Uani 1 1 d . A .
C24 C 0.0792(2) 0.51224(19) 0.29405(12) 0.0147(6) Uani 1 1 d . A .
C25 C -0.0240(2) 0.52386(19) 0.31008(13) 0.0182(6) Uani 1 1 d . . .
H25 H -0.0445 0.5063 0.3505 0.022 Uiso 1 1 calc R A .
C26 C -0.0971(2) 0.5608(2) 0.26785(14) 0.0271(7) Uani 1 1 d . A .
H26 H -0.1678 0.5698 0.2789 0.033 Uiso 1 1 calc R . .
C27 C -0.0653(2) 0.5843(3) 0.20918(15) 0.0413(9) Uani 1 1 d . . .
H27 H -0.1137 0.6098 0.1788 0.050 Uiso 1 1 calc R A .
C28 C 0.0394(2) 0.5698(2) 0.19532(14) 0.0354(9) Uani 1 1 d . A .
H28 H 0.0609 0.5845 0.1544 0.042 Uiso 1 1 calc R . .
C29 C 0.11409(19) 0.38370(19) 0.37232(12) 0.0136(6) Uani 1 1 d . . .
C30 C 0.0786(2) 0.4109(2) 0.43455(12) 0.0167(6) Uani 1 1 d . A .
H30 H 0.0836 0.4822 0.4539 0.020 Uiso 1 1 calc R . .
C31 C 0.0366(2) 0.3380(2) 0.46897(12) 0.0184(6) Uani 1 1 d . . .
H31 H 0.0121 0.3598 0.5109 0.022 Uiso 1 1 calc R A .
C32 C 0.0301(2) 0.2344(2) 0.44297(12) 0.0190(6) Uani 1 1 d . A .
H32 H 0.0021 0.1839 0.4667 0.023 Uiso 1 1 calc R . .
C33 C 0.0649(2) 0.2049(2) 0.38159(12) 0.0180(6) Uani 1 1 d . . .
H33 H 0.0616 0.1331 0.3638 0.022 Uiso 1 1 calc R A .
C34 C 0.10496(19) 0.27731(19) 0.34452(12) 0.0136(6) Uani 1 1 d . A .
C35 C 0.2957(2) 0.6409(2) 0.09143(13) 0.0201(7) Uani 1 1 d . A .
H35 H 0.2761 0.6988 0.1205 0.024 Uiso 1 1 calc R . .
C36 C 0.3323(2) 0.6575(2) 0.03187(13) 0.0207(7) Uani 1 1 d . . .
H36 H 0.3353 0.7247 0.0200 0.025 Uiso 1 1 calc R A .
C37 C 0.3640(2) 0.5750(2) -0.00931(13) 0.0237(7) Uani 1 1 d . A .
H37 H 0.3911 0.5840 -0.0498 0.028 Uiso 1 1 calc R . .
C38 C 0.3555(2) 0.4785(2) 0.00937(12) 0.0210(7) Uani 1 1 d . . .
H38 H 0.3783 0.4204 -0.0180 0.025 Uiso 1 1 calc R A .
C39 C 0.3141(2) 0.4660(2) 0.06797(12) 0.0157(6) Uani 1 1 d . A .
C40 C 0.2860(2) 0.36083(19) 0.09025(12) 0.0151(6) Uani 1 1 d . A .
C41 C 0.3580(2) 0.2773(2) 0.06154(13) 0.0195(6) Uani 1 1 d . A .
C42 C 0.3369(2) 0.2160(2) 0.00008(13) 0.0264(7) Uani 1 1 d . . .
H42 H 0.2755 0.2238 -0.0284 0.032 Uiso 1 1 calc R A .
C43 C 0.4060(3) 0.1432(2) -0.01947(14) 0.0330(8) Uani 1 1 d . A .
H43 H 0.3917 0.0995 -0.0614 0.040 Uiso 1 1 calc R . .
C44 C 0.4947(2) 0.1337(2) 0.02104(15) 0.0337(8) Uani 1 1 d . . .
H44 H 0.5439 0.0850 0.0074 0.040 Uiso 1 1 calc R A .
C45 C 0.5118(2) 0.1960(2) 0.08217(14) 0.0256(7) Uani 1 1 d . A .
H45 H 0.5732 0.1887 0.1108 0.031 Uiso 1 1 calc R . .
C46 C 0.1652(2) 0.3286(2) 0.06454(12) 0.0174(6) Uani 1 1 d . . .
C47 C 0.1204(2) 0.3608(2) 0.00761(13) 0.0257(7) Uani 1 1 d . A .
H47 H 0.1655 0.3965 -0.0176 0.031 Uiso 1 1 calc R . .
C48 C 0.0130(3) 0.3424(2) -0.01314(15) 0.0344(8) Uani 1 1 d . . .
H48 H -0.0148 0.3640 -0.0527 0.041 Uiso 1 1 calc R A .
C49 C -0.0544(2) 0.2929(2) 0.02315(14) 0.0335(8) Uani 1 1 d . A .
H49 H -0.1291 0.2820 0.0098 0.040 Uiso 1 1 calc R . .
C50 C -0.0119(2) 0.2594(2) 0.07922(13) 0.0258(7) Uani 1 1 d . . .
H50 H -0.0582 0.2244 0.1041 0.031 Uiso 1 1 calc R A .
C51 C 0.0969(2) 0.2754(2) 0.10032(12) 0.0164(6) Uani 1 1 d . A .
C52 C 0.1344(2) 0.23286(19) 0.16022(13) 0.0156(6) Uani 1 1 d . . .
C53 C 0.2122(2) 0.16229(18) 0.15765(12) 0.0157(6) Uani 1 1 d . A .
H53 H 0.2361 0.1362 0.1162 0.019 Uiso 1 1 calc R . .
C54 C 0.2552(2) 0.12949(19) 0.21436(12) 0.0142(6) Uani 1 1 d . . .
C55 C 0.2150(2) 0.16314(19) 0.27387(12) 0.0144(6) Uani 1 1 d . A .
H55 H 0.2401 0.1369 0.3123 0.017 Uiso 1 1 calc R . .
C56 C 0.1386(2) 0.23447(18) 0.27840(12) 0.0130(6) Uani 1 1 d . . .
C57 C 0.0977(2) 0.26709(19) 0.22089(12) 0.0156(6) Uani 1 1 d . A .
H57 H 0.0434 0.3138 0.2232 0.019 Uiso 1 1 calc R . .
C58 C 0.6420(2) 0.5070(2) 0.37690(13) 0.0191(6) Uani 1 1 d . A .
C59 C 0.7436(2) 0.5023(2) 0.42240(12) 0.0235(7) Uani 1 1 d . . .
H59A H 0.7254 0.5027 0.4678 0.035 Uiso 1 1 calc R A .
H59B H 0.7938 0.5627 0.4213 0.035 Uiso 1 1 calc R . .
H59C H 0.7767 0.4385 0.4073 0.035 Uiso 1 1 calc R . .
C60 C 0.4067(3) 0.7263(2) 0.28736(14) 0.0241(7) Uani 1 1 d . A .
C61 C 0.3934(2) 0.8299(2) 0.32887(14) 0.0340(8) Uani 1 1 d . . .
H61A H 0.3758 0.8799 0.2998 0.051 Uiso 1 1 calc R A .
H61B H 0.4602 0.8553 0.3568 0.051 Uiso 1 1 calc R . .
H61C H 0.3355 0.8217 0.3569 0.051 Uiso 1 1 calc R . .
C62 C 0.6688(5) 0.6987(4) 0.1711(3) 0.0185(11) Uani 0.786(4) 1 d P A 1
C63 C 0.5613(3) 0.6869(2) 0.13272(16) 0.0202(9) Uani 0.786(4) 1 d P A 1
H63A H 0.5425 0.6136 0.1136 0.030 Uiso 0.786(4) 1 calc PR A 1
H63B H 0.5627 0.7283 0.0971 0.030 Uiso 0.786(4) 1 calc PR A 1
H63C H 0.5081 0.7109 0.1622 0.030 Uiso 0.786(4) 1 calc PR A 1
O10 O 0.43984(13) 0.48733(12) 0.26023(8) 0.0128(4) Uani 1 1 d . A .
O11 O 0.55926(14) 0.46340(13) 0.17090(8) 0.0211(5) Uani 1 1 d . A .
O8B O 0.7060(10) 0.6197(10) 0.1347(6) 0.075(5) Uiso 0.214(4) 1 d P A 2
O9B O 0.6512(10) 0.6882(9) 0.2255(6) 0.036(4) Uiso 0.214(4) 1 d P A 2
C62B C 0.7053(19) 0.706(2) 0.1765(15) 0.041(9) Uiso 0.214(4) 1 d P A 2
C63B C 0.7823(14) 0.7843(13) 0.1868(9) 0.041(5) Uiso 0.214(4) 1 d P A 2
H63D H 0.7627 0.8408 0.2196 0.061 Uiso 0.214(4) 1 calc PR A 2
H63E H 0.7909 0.8096 0.1451 0.061 Uiso 0.214(4) 1 calc PR A 2
H63F H 0.8498 0.7600 0.2031 0.061 Uiso 0.214(4) 1 calc PR A 2
C1B C 1.0351(4) 0.0663(3) 0.7277(2) 0.1036(19) Uani 1 1 d . . .
H1B1 H 1.0512 0.0363 0.6833 0.155 Uiso 1 1 calc R . .
H1B2 H 1.0185 0.0104 0.7526 0.155 Uiso 1 1 calc R . .
H1B3 H 1.0973 0.1112 0.7508 0.155 Uiso 1 1 calc R . .
C3B C 0.9024(4) 0.1587(4) 0.7861(2) 0.112(2) Uani 1 1 d . . .
H3B1 H 0.8452 0.2043 0.7803 0.167 Uiso 1 1 calc R . .
H3B2 H 0.9602 0.1960 0.8181 0.167 Uiso 1 1 calc R . .
H3B3 H 0.8738 0.0970 0.8024 0.167 Uiso 1 1 calc R . .
C5B C 0.8991(4) 0.1514(5) 0.6699(3) 0.135(3) Uani 1 1 d . . .
H5B H 0.8375 0.1889 0.6733 0.162 Uiso 1 1 calc R . .
N1B N 0.9440(3) 0.1268(3) 0.7225(2) 0.0823(12) Uani 1 1 d . . .
O1B O 0.9326(3) 0.1283(4) 0.6123(2) 0.1512(18) Uani 1 1 d . . .
N1C N 0.1574(2) 0.9934(2) 0.92348(14) 0.0462(8) Uani 1 1 d . . .
O1C O 0.2596(2) 0.89546(18) 0.98141(13) 0.0618(8) Uani 1 1 d . . .
C2C C 0.1934(3) 0.9562(3) 0.85886(17) 0.0706(13) Uani 1 1 d . . .
H2C1 H 0.2449 0.9046 0.8635 0.106 Uiso 1 1 calc R . .
H2C2 H 0.2276 1.0147 0.8419 0.106 Uiso 1 1 calc R . .
H2C3 H 0.1318 0.9243 0.8279 0.106 Uiso 1 1 calc R . .
C3C C 0.0761(3) 1.0674(3) 0.92553(17) 0.0692(13) Uani 1 1 d . . .
H3C1 H 0.0618 1.0894 0.9715 0.104 Uiso 1 1 calc R . .
H3C2 H 0.0101 1.0343 0.8993 0.104 Uiso 1 1 calc R . .
H3C3 H 0.1017 1.1280 0.9071 0.104 Uiso 1 1 calc R . .
C5C C 0.1940(3) 0.9602(3) 0.97880(18) 0.0480(10) Uani 1 1 d . . .
H5C H 0.1674 0.9886 1.0190 0.058 Uiso 1 1 calc R . .
C1D C 0.3069(3) 0.0988(4) 0.6392(3) 0.104(2) Uani 1 1 d . . .
H1D H 0.3443 0.1431 0.6767 0.125 Uiso 1 1 calc R . .
N1D N 0.2185(2) 0.1169(2) 0.60606(15) 0.0518(9) Uani 1 1 d . . .
O1D O 0.3357(3) 0.0056(3) 0.6105(2) 0.1536(18) Uani 1 1 d . . .
C2D C 0.1860(3) 0.2228(3) 0.62158(18) 0.0714(14) Uani 1 1 d . . .
H2D1 H 0.1139 0.2200 0.6360 0.107 Uiso 1 1 calc R . .
H2D2 H 0.1861 0.2557 0.5820 0.107 Uiso 1 1 calc R . .
H2D3 H 0.2364 0.2634 0.6571 0.107 Uiso 1 1 calc R . .
C3D C 0.1586(4) 0.0367(4) 0.5507(2) 0.119(2) Uani 1 1 d . . .
H3D1 H 0.1699 0.0569 0.5079 0.179 Uiso 1 1 calc R . .
H3D2 H 0.0820 0.0327 0.5561 0.179 Uiso 1 1 calc R . .
H3D3 H 0.1852 -0.0313 0.5525 0.179 Uiso 1 1 calc R . .

loop_
_atom_site_aniso_label
_atom_site_aniso_U_11
_atom_site_aniso_U_22
_atom_site_aniso_U_33
_atom_site_aniso_U_23
_atom_site_aniso_U_13
_atom_site_aniso_U_12
Mn1 0.0115(2) 0.0182(2) 0.0158(2) 0.00530(19) 0.00420(18) 0.00273(18)
Mn2 0.0100(2) 0.0162(2) 0.0125(2) 0.00209(18) 0.00163(17) 0.00264(18)
Mn3 0.0115(2) 0.0182(2) 0.0124(2) 0.00426(18) 0.00323(18) 0.00360(18)
Mn4 0.0170(3) 0.0239(2) 0.0207(3) 0.0054(2) 0.0022(2) -0.0052(2)
O1 0.0107(10) 0.0148(9) 0.0129(10) 0.0037(8) 0.0016(8) 0.0042(8)
O2 0.0090(10) 0.0175(10) 0.0109(10) 0.0010(8) 0.0042(8) 0.0019(8)
O3 0.0136(10) 0.0186(10) 0.0105(10) 0.0033(8) 0.0025(8) 0.0027(8)
O4 0.0108(11) 0.0330(12) 0.0169(11) 0.0029(9) 0.0013(8) -0.0012(9)
O5 0.0171(12) 0.0343(12) 0.0209(12) 0.0072(10) -0.0008(9) -0.0030(9)
O6 0.0285(13) 0.0200(11) 0.0323(13) 0.0003(9) 0.0039(10) -0.0006(10)
O7 0.0293(13) 0.0190(11) 0.0248(12) 0.0019(9) -0.0021(10) 0.0019(9)
O8 0.0213(17) 0.0390(19) 0.0314(19) 0.0234(16) -0.0005(14) -0.0101(14)
O9 0.0111(14) 0.0163(14) 0.0210(15) 0.0081(12) 0.0025(11) 0.0016(12)
N1 0.0121(13) 0.0172(12) 0.0217(14) 0.0008(10) 0.0040(10) 0.0000(10)
N2 0.0146(13) 0.0232(13) 0.0116(12) 0.0044(10) 0.0041(10) 0.0026(10)
N3 0.0127(13) 0.0222(13) 0.0130(13) 0.0010(10) 0.0021(10) 0.0010(10)
N4 0.0165(13) 0.0336(14) 0.0173(13) 0.0132(11) 0.0033(10) 0.0109(11)
N5 0.0140(13) 0.0182(12) 0.0142(13) 0.0050(10) 0.0004(10) 0.0017(10)
N6 0.0154(13) 0.0156(12) 0.0280(15) 0.0025(11) 0.0067(11) 0.0033(10)
C1 0.0173(17) 0.0250(16) 0.0293(18) 0.0062(14) 0.0082(14) 0.0004(13)
C2 0.0092(15) 0.0275(17) 0.038(2) -0.0006(15) 0.0054(14) 0.0005(13)
C3 0.0156(17) 0.0286(17) 0.0316(19) 0.0010(15) -0.0040(14) 0.0066(14)
C4 0.0184(16) 0.0220(15) 0.0161(16) 0.0023(12) -0.0003(12) 0.0055(13)
C5 0.0151(15) 0.0133(13) 0.0147(15) -0.0031(11) 0.0026(12) 0.0039(12)
C6 0.0122(14) 0.0136(13) 0.0115(14) 0.0014(11) 0.0013(11) 0.0003(11)
C7 0.0099(14) 0.0175(14) 0.0138(15) 0.0030(12) -0.0012(11) -0.0021(11)
C8 0.0213(17) 0.0192(15) 0.0217(17) 0.0046(13) -0.0001(13) 0.0045(13)
C9 0.033(2) 0.0246(16) 0.0215(17) 0.0109(14) -0.0024(14) 0.0025(14)
C10 0.033(2) 0.0369(19) 0.0186(17) 0.0123(15) 0.0074(14) 0.0052(16)
C11 0.0242(18) 0.0312(17) 0.0152(16) 0.0037(13) 0.0049(13) 0.0066(14)
C12 0.0163(15) 0.0151(14) 0.0095(14) 0.0034(11) 0.0044(11) 0.0033(12)
C13 0.0184(16) 0.0231(16) 0.0234(17) -0.0002(13) 0.0009(13) 0.0032(13)
C14 0.0242(18) 0.0218(16) 0.035(2) -0.0043(14) 0.0060(15) 0.0063(14)
C15 0.0323(19) 0.0183(15) 0.0270(18) -0.0075(13) 0.0075(15) 0.0026(14)
C16 0.0174(16) 0.0208(15) 0.0229(17) 0.0018(13) 0.0013(13) -0.0012(13)
C17 0.0176(15) 0.0140(14) 0.0125(15) 0.0041(11) 0.0047(12) 0.0008(12)
C18 0.0167(16) 0.0345(18) 0.0163(16) -0.0001(14) 0.0000(13) 0.0009(14)
C19 0.0274(19) 0.0291(17) 0.0193(17) -0.0086(14) 0.0036(14) -0.0023(14)
C20 0.0277(18) 0.0217(16) 0.0227(17) -0.0023(13) 0.0115(14) 0.0038(14)
C21 0.0151(15) 0.0208(15) 0.0181(16) 0.0038(12) 0.0053(12) 0.0038(12)
C22 0.0149(15) 0.0214(15) 0.0075(14) 0.0043(11) 0.0055(11) 0.0011(12)
C23 0.0104(14) 0.0172(14) 0.0115(14) 0.0036(11) 0.0044(11) 0.0039(11)
C24 0.0143(15) 0.0150(14) 0.0156(15) 0.0028(12) 0.0044(12) 0.0028(11)
C25 0.0142(15) 0.0235(15) 0.0187(16) 0.0066(13) 0.0042(12) 0.0038(12)
C26 0.0152(17) 0.0359(18) 0.0326(19) 0.0099(15) 0.0030(14) 0.0081(14)
C27 0.0214(19) 0.072(3) 0.039(2) 0.030(2) 0.0017(16) 0.0167(18)
C28 0.0231(19) 0.067(2) 0.0249(19) 0.0275(18) 0.0055(15) 0.0153(18)
C29 0.0071(13) 0.0213(14) 0.0132(15) 0.0044(12) 0.0003(11) 0.0035(11)
C30 0.0113(14) 0.0225(15) 0.0170(15) 0.0035(12) 0.0032(12) 0.0044(12)
C31 0.0135(15) 0.0304(17) 0.0134(15) 0.0056(13) 0.0059(12) 0.0051(13)
C32 0.0136(15) 0.0292(16) 0.0166(16) 0.0109(13) 0.0031(12) 0.0012(13)
C33 0.0153(15) 0.0207(15) 0.0184(16) 0.0045(12) 0.0019(12) 0.0008(12)
C34 0.0070(13) 0.0192(14) 0.0146(15) 0.0037(12) 0.0009(11) 0.0008(11)
C35 0.0171(16) 0.0200(15) 0.0221(17) 0.0013(13) -0.0010(13) 0.0030(13)
C36 0.0194(16) 0.0232(16) 0.0221(17) 0.0141(13) -0.0004(13) 0.0003(13)
C37 0.0201(17) 0.0342(18) 0.0206(17) 0.0137(14) 0.0057(13) 0.0040(14)
C38 0.0216(17) 0.0290(16) 0.0142(16) 0.0044(13) 0.0064(13) 0.0056(13)
C39 0.0123(15) 0.0218(15) 0.0129(15) 0.0043(12) -0.0025(12) 0.0019(12)
C40 0.0170(15) 0.0177(14) 0.0120(15) 0.0042(12) 0.0037(12) 0.0033(12)
C41 0.0223(17) 0.0169(15) 0.0212(16) 0.0049(13) 0.0102(13) 0.0007(13)
C42 0.0317(19) 0.0301(17) 0.0163(17) -0.0013(14) 0.0056(14) 0.0029(15)
C43 0.044(2) 0.0287(18) 0.0242(19) -0.0064(14) 0.0116(16) 0.0022(16)
C44 0.034(2) 0.0147(15) 0.053(2) -0.0022(15) 0.0218(17) 0.0049(14)
C45 0.0186(17) 0.0185(15) 0.041(2) 0.0070(14) 0.0089(14) 0.0013(13)
C46 0.0164(16) 0.0202(15) 0.0145(15) 0.0020(12) -0.0016(12) 0.0008(12)
C47 0.0245(18) 0.0338(18) 0.0188(17) 0.0102(14) -0.0027(14) -0.0038(14)
C48 0.030(2) 0.045(2) 0.029(2) 0.0199(16) -0.0121(16) -0.0014(17)
C49 0.0167(17) 0.047(2) 0.036(2) 0.0139(17) -0.0114(15) -0.0015(15)
C50 0.0213(17) 0.0338(18) 0.0231(18) 0.0089(14) 0.0011(14) -0.0007(14)
C51 0.0148(15) 0.0184(14) 0.0146(15) 0.0000(12) -0.0016(12) 0.0019(12)
C52 0.0113(14) 0.0170(14) 0.0162(15) 0.0003(12) -0.0011(12) -0.0039(11)
C53 0.0155(15) 0.0173(14) 0.0125(15) -0.0022(12) 0.0051(12) -0.0049(12)
C54 0.0113(14) 0.0136(13) 0.0163(15) 0.0013(12) -0.0005(12) -0.0020(11)
C55 0.0106(14) 0.0193(14) 0.0137(15) 0.0056(12) 0.0003(11) -0.0007(11)
C56 0.0117(14) 0.0138(13) 0.0131(15) 0.0020(11) 0.0040(11) -0.0041(11)
C57 0.0094(14) 0.0180(14) 0.0196(16) 0.0033(12) 0.0014(12) 0.0013(11)
C58 0.0195(17) 0.0201(15) 0.0158(16) -0.0045(12) 0.0019(13) 0.0057(13)
C59 0.0145(16) 0.0330(17) 0.0215(17) 0.0016(14) -0.0012(13) 0.0039(13)
C60 0.040(2) 0.0175(15) 0.0168(17) 0.0059(13) 0.0075(15) 0.0022(15)
C61 0.039(2) 0.0254(18) 0.037(2) 0.0008(15) 0.0053(16) 0.0047(16)
C62 0.016(3) 0.020(2) 0.018(3) -0.0001(17) 0.004(2) -0.003(2)
C63 0.023(2) 0.0193(19) 0.020(2) 0.0067(16) 0.0058(17) 0.0068(16)
O10 0.0112(10) 0.0147(9) 0.0121(10) 0.0015(8) 0.0034(8) -0.0012(8)
O11 0.0239(12) 0.0253(11) 0.0164(11) 0.0047(9) 0.0089(9) 0.0071(9)
C1B 0.091(4) 0.075(3) 0.135(5) -0.013(3) -0.009(3) 0.040(3)
C3B 0.091(4) 0.130(5) 0.134(5) 0.060(4) 0.054(4) 0.008(4)
C5B 0.070(4) 0.251(8) 0.124(6) 0.123(6) 0.022(4) 0.060(5)
N1B 0.053(3) 0.095(3) 0.110(4) 0.053(3) 0.005(3) 0.009(2)
O1B 0.105(4) 0.235(5) 0.129(4) 0.077(4) -0.004(3) 0.036(3)
N1C 0.050(2) 0.0374(18) 0.049(2) 0.0022(15) 0.0029(17) 0.0055(15)
O1C 0.0432(18) 0.0522(17) 0.089(2) 0.0192(15) -0.0100(15) 0.0031(14)
C2C 0.075(3) 0.075(3) 0.060(3) -0.006(2) 0.027(2) 0.007(3)
C3C 0.057(3) 0.062(3) 0.083(3) -0.006(2) -0.007(2) 0.027(2)
C5C 0.043(3) 0.047(2) 0.050(3) 0.011(2) -0.010(2) -0.0109(19)
C1D 0.042(3) 0.083(4) 0.198(6) 0.052(4) -0.005(3) 0.033(3)
N1D 0.039(2) 0.0362(18) 0.083(3) 0.0107(17) 0.0145(18) 0.0100(16)
O1D 0.133(4) 0.117(3) 0.255(5) 0.105(3) 0.068(3) 0.074(3)
C2D 0.085(4) 0.045(3) 0.080(3) -0.008(2) 0.005(3) 0.023(2)
C3D 0.113(5) 0.130(5) 0.089(4) -0.037(3) 0.029(3) -0.065(4)

loop_
_atom_type_symbol
_atom_type_description
_atom_type_scat_dispersion_real
_atom_type_scat_dispersion_imag
_atom_type_scat_source
C C 0.0033 0.0016 'International Tables Vol C Tables 4.2.6.8 and 6.1.1.4'
H H 0.0000 0.0000 'International Tables Vol C Tables 4.2.6.8 and 6.1.1.4'
N N 0.0061 0.0033 'International Tables Vol C Tables 4.2.6.8 and 6.1.1.4'
O O 0.0106 0.0060 'International Tables Vol C Tables 4.2.6.8 and 6.1.1.4'
Mn Mn 0.3368 0.7283 'International Tables Vol C Tables 4.2.6.8 and 6.1.1.4'

loop_
_geom_angle_atom_site_label_1
_geom_angle_atom_site_label_2
_geom_angle_atom_site_label_3
_geom_angle
_geom_angle_publ_flag
O11 Mn1 O10 80.49(7) yes
O11 Mn1 O1 153.20(8) yes
O10 Mn1 O1 86.08(7) yes
O11 Mn1 N6 93.74(8) yes
O10 Mn1 N6 151.71(7) yes
O1 Mn1 N6 108.60(8) yes
O11 Mn1 O3 109.66(7) yes
O10 Mn1 O3 82.36(6) yes
O1 Mn1 O3 91.21(6) yes
N6 Mn1 O3 73.51(7) yes
O11 Mn1 N1 89.35(8) yes
O10 Mn1 N1 109.17(7) yes
O1 Mn1 N1 73.27(7) yes
N6 Mn1 N1 98.36(8) yes
O3 Mn1 N1 159.49(7) yes
O11 Mn1 Mn4 41.30(5) yes
O10 Mn1 Mn4 40.77(5) yes
O1 Mn1 Mn4 118.01(5) yes
N6 Mn1 Mn4 133.37(6) yes
O3 Mn1 Mn4 105.74(5) yes
N1 Mn1 Mn4 93.56(6) yes
O11 Mn1 Mn2 116.44(5) yes
O10 Mn1 Mn2 41.24(5) yes
O1 Mn1 Mn2 45.09(5) yes
N6 Mn1 Mn2 149.04(6) yes
O3 Mn1 Mn2 89.03(4) yes
N1 Mn1 Mn2 89.19(5) yes
Mn4 Mn1 Mn2 75.430(15) yes
O11 Mn1 Mn3 94.36(5) yes
O10 Mn1 Mn3 42.30(5) yes
O1 Mn1 Mn3 91.05(5) yes
N6 Mn1 Mn3 111.58(6) yes
O3 Mn1 Mn3 40.22(4) yes
N1 Mn1 Mn3 149.47(5) yes
Mn4 Mn1 Mn3 70.472(15) yes
Mn2 Mn1 Mn3 62.086(12) yes
O10 Mn2 O2 81.76(6) yes
O10 Mn2 O4 90.23(7) yes
O2 Mn2 O4 156.62(7) yes
O10 Mn2 O1 77.43(6) yes
O2 Mn2 O1 91.55(6) yes
O4 Mn2 O1 108.19(6) yes
O10 Mn2 N2 147.05(7) yes
O2 Mn2 N2 111.47(7) yes
O4 Mn2 N2 87.03(7) yes
O1 Mn2 N2 72.33(7) yes
O10 Mn2 N3 107.29(7) yes
O2 Mn2 N3 72.17(7) yes
O4 Mn2 N3 89.56(7) yes
O1 Mn2 N3 161.80(7) yes
N2 Mn2 N3 105.52(7) yes
O10 Mn2 Mn1 38.09(4) yes
O2 Mn2 Mn1 88.74(4) yes
O4 Mn2 Mn1 98.46(5) yes
O1 Mn2 Mn1 39.56(4) yes
N2 Mn2 Mn1 110.02(5) yes
N3 Mn2 Mn1 143.86(5) yes
O10 Mn2 Mn3 41.28(5) yes
O2 Mn2 Mn3 40.60(4) yes
O4 Mn2 Mn3 126.65(5) yes
O1 Mn2 Mn3 85.28(4) yes
N2 Mn2 Mn3 144.60(6) yes
N3 Mn2 Mn3 87.29(5) yes
Mn1 Mn2 Mn3 59.706(12) yes
O10 Mn2 Mn4 20.84(5) yes
O2 Mn2 Mn4 100.44(5) yes
O4 Mn2 Mn4 69.46(5) yes
O1 Mn2 Mn4 86.13(4) yes
N2 Mn2 Mn4 141.44(5) yes
N3 Mn2 Mn4 104.43(5) yes
Mn1 Mn2 Mn4 48.083(12) yes
Mn3 Mn2 Mn4 60.024(12) yes
O3 Mn3 O2 92.55(6) yes
O3 Mn3 O10 80.16(6) yes
O2 Mn3 O10 79.02(6) yes
O3 Mn3 O7 150.22(7) yes
O2 Mn3 O7 110.88(7) yes
O10 Mn3 O7 86.38(7) yes
O3 Mn3 N4 116.10(8) yes
O2 Mn3 N4 72.49(7) yes
O10 Mn3 N4 147.39(7) yes
O7 Mn3 N4 89.17(8) yes
O3 Mn3 N5 72.10(7) yes
O2 Mn3 N5 160.08(7) yes
O10 Mn3 N5 109.71(7) yes
O7 Mn3 N5 87.94(7) yes
N4 Mn3 N5 102.38(7) yes
O3 Mn3 Mn1 42.86(5) yes
O2 Mn3 Mn1 86.66(4) yes
O10 Mn3 Mn1 37.45(4) yes
O7 Mn3 Mn1 118.02(5) yes
N4 Mn3 Mn1 150.66(6) yes
N5 Mn3 Mn1 90.17(5) yes
O3 Mn3 Mn2 87.65(5) yes
O2 Mn3 Mn2 39.57(4) yes
O10 Mn3 Mn2 39.57(4) yes
O7 Mn3 Mn2 98.72(5) yes
N4 Mn3 Mn2 109.86(5) yes
N5 Mn3 Mn2 147.10(5) yes
Mn1 Mn3 Mn2 58.208(12) yes
O3 Mn3 Mn4 88.40(5) yes
O2 Mn3 Mn4 104.81(5) yes
O10 Mn3 Mn4 27.47(4) yes
O7 Mn3 Mn4 68.49(5) yes
N4 Mn3 Mn4 155.27(6) yes
N5 Mn3 Mn4 87.80(5) yes
Mn1 Mn3 Mn4 49.534(12) yes
Mn2 Mn3 Mn4 65.434(13) yes
O10 Mn4 O11 84.29(8) yes
O10 Mn4 O9 176.37(10) yes
O11 Mn4 O9 92.10(10) yes
O10 Mn4 O9B 163.3(3) yes
O11 Mn4 O9B 105.3(4) yes
O9 Mn4 O9B 18.8(3) yes
O10 Mn4 O6 92.70(8) yes
O11 Mn4 O6 152.71(8) yes
O9 Mn4 O6 90.35(10) yes
O9B Mn4 O6 72.5(3) yes
O10 Mn4 O5 95.48(7) yes
O11 Mn4 O5 111.07(7) yes
O9 Mn4 O5 86.14(9) yes
O9B Mn4 O5 93.7(4) yes
O6 Mn4 O5 96.21(7) yes
O10 Mn4 Mn1 44.51(5) yes
O11 Mn4 Mn1 41.47(6) yes
O9 Mn4 Mn1 132.06(8) yes
O9B Mn4 Mn1 146.8(3) yes
O6 Mn4 Mn1 135.54(6) yes
O5 Mn4 Mn1 98.96(5) yes
O10 Mn4 Mn3 33.23(5) yes
O11 Mn4 Mn3 85.80(6) yes
O9 Mn4 Mn3 146.30(8) yes
O9B Mn4 Mn3 132.3(3) yes
O6 Mn4 Mn3 77.30(6) yes
O5 Mn4 Mn3 125.91(5) yes
Mn1 Mn4 Mn3 59.994(13) yes
O10 Mn4 Mn2 24.08(5) yes
O11 Mn4 Mn2 97.73(6) yes
O9 Mn4 Mn2 158.06(8) yes
O9B Mn4 Mn2 156.2(4) yes
O6 Mn4 Mn2 89.81(6) yes
O5 Mn4 Mn2 72.04(5) yes
Mn1 Mn4 Mn2 56.487(13) yes
Mn3 Mn4 Mn2 54.542(11) yes
C6 O1 Mn1 123.53(15) ?
C6 O1 Mn2 114.45(14) ?
Mn1 O1 Mn2 95.35(7) ?
C23 O2 Mn2 120.69(15) ?
C23 O2 Mn3 117.90(14) ?
Mn2 O2 Mn3 99.82(7) ?
C40 O3 Mn3 123.24(14) ?
C40 O3 Mn1 115.63(14) ?
Mn3 O3 Mn1 96.92(7) ?
C58 O4 Mn2 134.70(18) ?
C58 O5 Mn4 134.34(18) ?
C60 O6 Mn4 129.44(19) ?
C60 O7 Mn3 132.89(18) ?
C62 O9 Mn4 120.4(3) ?
C1 N1 C5 119.2(2) ?
C1 N1 Mn1 125.13(18) ?
C5 N1 Mn1 113.55(16) ?
C11 N2 C7 118.4(2) ?
C11 N2 Mn2 124.95(18) ?
C7 N2 Mn2 116.68(16) ?
C18 N3 C22 118.7(2) ?
C18 N3 Mn2 123.46(18) ?
C22 N3 Mn2 114.66(16) ?
C24 N4 C28 118.3(2) ?
C24 N4 Mn3 116.80(16) ?
C28 N4 Mn3 124.85(19) ?
C35 N5 C39 117.5(2) ?
C35 N5 Mn3 127.21(17) ?
C39 N5 Mn3 112.45(16) ?
C45 N6 C41 118.3(2) ?
C45 N6 Mn1 123.7(2) ?
C41 N6 Mn1 118.06(16) ?
N1 C1 C2 122.1(3) ?
C3 C2 C1 118.9(3) ?
C2 C3 C4 119.2(3) ?
C3 C4 C5 119.2(3) ?
N1 C5 C4 121.3(3) ?
N1 C5 C6 112.6(2) ?
C4 C5 C6 126.1(2) ?
O1 C6 C5 107.8(2) ?
O1 C6 C7 108.64(19) ?
C5 C6 C7 111.1(2) ?
O1 C6 C12 111.6(2) ?
C5 C6 C12 107.85(19) ?
C7 C6 C12 109.8(2) ?
N2 C7 C8 120.8(2) ?
N2 C7 C6 115.6(2) ?
C8 C7 C6 123.5(2) ?
C9 C8 C7 120.1(3) ?
C10 C9 C8 118.7(3) ?
C9 C10 C11 118.7(3) ?
N2 C11 C10 123.3(3) ?
C13 C12 C17 117.9(2) ?
C13 C12 C6 119.7(2) ?
C17 C12 C6 122.3(2) ?
C14 C13 C12 122.4(3) ?
C15 C14 C13 119.0(3) ?
C14 C15 C16 120.2(3) ?
C15 C16 C17 121.5(3) ?
C16 C17 C12 118.9(2) ?
C16 C17 C54 117.5(2) ?
C12 C17 C54 123.4(2) ?
N3 C18 C19 123.2(3) ?
C20 C19 C18 118.4(3) ?
C19 C20 C21 118.9(2) ?
C22 C21 C20 119.8(3) ?
N3 C22 C21 120.9(2) ?
N3 C22 C23 113.2(2) ?
C21 C22 C23 125.8(2) ?
O2 C23 C22 107.1(2) ?
O2 C23 C24 109.0(2) ?
C22 C23 C24 109.6(2) ?
O2 C23 C29 111.88(19) ?
C22 C23 C29 109.40(19) ?
C24 C23 C29 109.7(2) ?
N4 C24 C25 121.5(2) ?
N4 C24 C23 114.3(2) ?
C25 C24 C23 124.1(2) ?
C26 C25 C24 120.4(3) ?
C25 C26 C27 118.4(3) ?
C26 C27 C28 118.6(3) ?
N4 C28 C27 122.7(3) ?
C30 C29 C34 117.5(2) ?
C30 C29 C23 119.7(2) ?
C34 C29 C23 122.7(2) ?
C31 C30 C29 122.4(2) ?
C32 C31 C30 120.3(2) ?
C31 C32 C33 118.7(3) ?
C32 C33 C34 122.3(2) ?
C33 C34 C29 118.7(2) ?
C33 C34 C56 116.6(2) ?
C29 C34 C56 124.7(2) ?
N5 C35 C36 123.4(2) ?
C37 C36 C35 118.6(2) ?
C36 C37 C38 118.5(3) ?
C37 C38 C39 120.2(3) ?
N5 C39 C38 121.7(2) ?
N5 C39 C40 112.7(2) ?
C38 C39 C40 125.5(2) ?
O3 C40 C39 108.1(2) ?
O3 C40 C41 108.0(2) ?
C39 C40 C41 111.4(2) ?
O3 C40 C46 112.4(2) ?
C39 C40 C46 106.0(2) ?
C41 C40 C46 111.0(2) ?
N6 C41 C42 121.2(2) ?
N6 C41 C40 114.3(2) ?
C42 C41 C40 124.5(3) ?
C43 C42 C41 119.1(3) ?
C44 C43 C42 120.2(3) ?
C43 C44 C45 118.6(3) ?
N6 C45 C44 122.6(3) ?
C47 C46 C51 117.7(3) ?
C47 C46 C40 120.2(2) ?
C51 C46 C40 121.9(2) ?
C48 C47 C46 122.0(3) ?
C47 C48 C49 120.2(3) ?
C48 C49 C50 118.9(3) ?
C49 C50 C51 121.8(3) ?
C50 C51 C46 119.4(2) ?
C50 C51 C52 117.2(3) ?
C46 C51 C52 123.4(2) ?
C57 C52 C53 118.4(2) ?
C57 C52 C51 120.8(2) ?
C53 C52 C51 120.7(2) ?
C54 C53 C52 121.3(2) ?
C55 C54 C53 118.8(2) ?
C55 C54 C17 123.2(2) ?
C53 C54 C17 117.8(2) ?
C54 C55 C56 121.3(2) ?
C55 C56 C57 118.6(2) ?
C55 C56 C34 119.9(2) ?
C57 C56 C34 121.4(2) ?
C52 C57 C56 121.4(2) ?
O4 C58 O5 126.7(3) ?
O4 C58 C59 118.2(2) ?
O5 C58 C59 115.1(2) ?
O7 C60 O6 126.7(3) ?
O7 C60 C61 117.4(3) ?
O6 C60 C61 115.9(3) ?
O8 C62 O9 123.3(5) ?
O8 C62 C63 120.4(5) ?
O9 C62 C63 116.3(4) ?
Mn4 O10 Mn1 94.72(7) ?
Mn4 O10 Mn2 135.09(9) ?
Mn1 O10 Mn2 100.68(7) ?
Mn4 O10 Mn3 119.30(8) ?
Mn1 O10 Mn3 100.25(7) ?
Mn2 O10 Mn3 99.15(7) ?
Mn4 O11 Mn1 97.23(8) ?
C62B O9B Mn4 134.8(16) ?
O8B C62B O9B 109(3) ?
O8B C62B C63B 125(2) ?
O9B C62B C63B 119(3) ?
N1B C5B O1B 123.7(5) ?
C5B N1B C1B 126.9(5) ?
C5B N1B C3B 120.1(4) ?
C1B N1B C3B 113.0(4) ?
C5C N1C C3C 120.2(3) ?
C5C N1C C2C 122.6(3) ?
C3C N1C C2C 117.2(3) ?
O1C C5C N1C 124.7(4) ?
N1D C1D O1D 107.9(5) ?
C1D N1D C2D 115.7(4) ?
C1D N1D C3D 122.2(4) ?
C2D N1D C3D 121.8(3) ?

loop_
_geom_bond_atom_site_label_1
_geom_bond_atom_site_label_2
_geom_bond_distance
_geom_bond_publ_flag
Mn1 O11 1.8638(19) yes
Mn1 O10 1.9639(16) yes
Mn1 O1 2.0012(17) yes
Mn1 N6 2.143(2) yes
Mn1 O3 2.1777(17) yes
Mn1 N1 2.311(2) yes
Mn1 Mn4 2.7921(6) yes
Mn1 Mn2 3.1285(6) yes
Mn1 Mn3 3.1781(5) yes
Mn2 O10 2.0985(16) yes
Mn2 O2 2.1028(16) yes
Mn2 O4 2.1654(18) yes
Mn2 O1 2.2253(16) yes
Mn2 N2 2.227(2) yes
Mn2 N3 2.307(2) yes
Mn2 Mn3 3.2524(6) yes
Mn2 Mn4 3.6315(6) yes
Mn3 O3 2.0671(16) yes
Mn3 O2 2.1483(16) yes
Mn3 O10 2.1735(17) yes
Mn3 O7 2.1786(18) yes
Mn3 N4 2.238(2) yes
Mn3 N5 2.372(2) yes
Mn3 Mn4 3.4588(6) yes
Mn4 O10 1.8295(17) yes
Mn4 O11 1.8576(17) yes
Mn4 O9 1.957(3) yes
Mn4 O9B 2.011(13) yes
Mn4 O6 2.0116(18) yes
Mn4 O5 2.1004(18) yes
O1 C6 1.397(3) ?
O2 C23 1.378(3) ?
O3 C40 1.380(3) ?
O4 C58 1.247(3) ?
O5 C58 1.266(3) ?
O6 C60 1.268(3) ?
O7 C60 1.258(3) ?
O8 C62 1.265(7) ?
O9 C62 1.277(6) ?
N1 C1 1.332(3) ?
N1 C5 1.350(3) ?
N2 C11 1.333(3) ?
N2 C7 1.350(3) ?
N3 C18 1.335(3) ?
N3 C22 1.348(3) ?
N4 C24 1.341(3) ?
N4 C28 1.343(3) ?
N5 C35 1.340(3) ?
N5 C39 1.346(3) ?
N6 C45 1.343(3) ?
N6 C41 1.358(3) ?
C1 C2 1.388(3) ?
C2 C3 1.374(4) ?
C3 C4 1.383(4) ?
C4 C5 1.386(3) ?
C5 C6 1.540(3) ?
C6 C7 1.548(3) ?
C6 C12 1.551(3) ?
C7 C8 1.383(3) ?
C8 C9 1.380(3) ?
C9 C10 1.368(3) ?
C10 C11 1.378(3) ?
C12 C13 1.400(3) ?
C12 C17 1.403(3) ?
C13 C14 1.382(3) ?
C14 C15 1.373(4) ?
C15 C16 1.379(3) ?
C16 C17 1.400(3) ?
C17 C54 1.491(3) ?
C18 C19 1.388(3) ?
C19 C20 1.373(4) ?
C20 C21 1.391(4) ?
C21 C22 1.388(3) ?
C22 C23 1.549(3) ?
C23 C24 1.551(3) ?
C23 C29 1.560(3) ?
C24 C25 1.383(3) ?
C25 C26 1.377(3) ?
C26 C27 1.378(4) ?
C27 C28 1.395(4) ?
C29 C30 1.394(3) ?
C29 C34 1.411(3) ?
C30 C31 1.379(3) ?
C31 C32 1.370(3) ?
C32 C33 1.380(3) ?
C33 C34 1.402(3) ?
C34 C56 1.496(3) ?
C35 C36 1.391(3) ?
C36 C37 1.369(3) ?
C37 C38 1.379(3) ?
C38 C39 1.384(3) ?
C39 C40 1.547(3) ?
C40 C41 1.550(3) ?
C40 C46 1.570(4) ?
C41 C42 1.377(3) ?
C42 C43 1.375(4) ?
C43 C44 1.358(4) ?
C44 C45 1.374(4) ?
C46 C47 1.394(3) ?
C46 C51 1.400(3) ?
C47 C48 1.373(4) ?
C48 C49 1.374(4) ?
C49 C50 1.377(3) ?
C50 C51 1.390(4) ?
C51 C52 1.486(3) ?
C52 C57 1.388(3) ?
C52 C53 1.394(3) ?
C53 C54 1.386(3) ?
C54 C55 1.386(3) ?
C55 C56 1.389(3) ?
C56 C57 1.390(3) ?
C58 C59 1.527(3) ?
C60 C61 1.512(3) ?
C62 C63 1.489(6) ?
O8B C62B 1.31(3) ?
O9B C62B 1.31(3) ?
C62B C63B 1.34(3) ?
C1B N1B 1.449(4) ?
C3B N1B 1.463(5) ?
C5B N1B 1.274(5) ?
C5B O1B 1.292(6) ?
N1C C5C 1.338(4) ?
N1C C3C 1.461(4) ?
N1C C2C 1.464(4) ?
O1C C5C 1.232(4) ?
C1D N1D 1.311(4) ?
C1D O1D 1.358(5) ?
N1D C2D 1.469(4) ?
N1D C3D 1.521(4) ?
